data_2207329
loop_
_publ_author_name
'Wagner, Andreas'
'Hannu-Kuure, Milja S.'
'Oilunkaniemi, Raija'
'Laitinen, Risto S.'

_publ_section_title Di-\m-furan-2-selenolato-bis[(furan-2-selenolato)(triphenylphosphine)palladium(II)]
_journal_coeditor_code RZ6122
_journal_issue 11
_journal_name_full 'Acta Crystallographica Section E'
_journal_page_first m2198
_journal_page_last m2200
_journal_paper_doi 10.1107/S1600536805031247
_journal_volume 61
_journal_year 2005
_chemical_formula_iupac '[Pd2 (C4 H3 O Se)4 (C18 H15 P)2]'
_chemical_formula_moiety 'C52 H42 O4 P2 Pd2 Se4'
_chemical_formula_sum 'C52 H42 O4 P2 Pd2 Se4'
_chemical_formula_weight 1321.44
_chemical_name_systematic Di-\m-furan-2-selenolato-bis[(furan-2-selenolato)(triphenylphosphine)palladium]
_space_group_IT_number 14
_symmetry_cell_setting monoclinic
_symmetry_space_group_name_Hall '-P 2ybc'
_symmetry_space_group_name_H-M 'P 1 21/c 1'
_atom_sites_solution_hydrogens geom
_atom_sites_solution_primary direct
_atom_sites_solution_secondary difmap
_audit_creation_method SHELXL-97
_cell_angle_alpha 90.00
_cell_angle_beta 110.85(3)
_cell_angle_gamma 90.00
_cell_formula_units_Z 2
_cell_length_a 13.045(3)
_cell_length_b 16.394(3)
_cell_length_c 12.233(2)
_cell_measurement_reflns_used 3924
_cell_measurement_temperature 120(2)
_cell_measurement_theta_max 26.00
_cell_measurement_theta_min 3.10
_cell_volume 2444.8(10)
_computing_cell_refinement 'DENZO-SMN (Otwinowski & Minor, 1997)'
_computing_data_collection 'COLLECT (Nonius, 1998)'
_computing_data_reduction DENZO-SMN
_computing_molecular_graphics 'DIAMOND (Brandenburg & Berndt, 1999)'
_computing_publication_material 'WinGX (Farrugia, 1999)'
_computing_structure_refinement 'SHELXL97 (Sheldrick, 1997)'
_computing_structure_solution 'SHELXL97 (Sheldrick, 1997)'
_diffrn_ambient_temperature 120(2)
_diffrn_measured_fraction_theta_full 0.979
_diffrn_measured_fraction_theta_max 0.99
_diffrn_measurement_device_type 'Bruker--Nonius KappaCCD'
_diffrn_measurement_method '\f scans, and \w scans with \k offsets'
_diffrn_radiation_monochromator graphite
_diffrn_radiation_source 'fine-focus sealed tube'
_diffrn_radiation_type MoK\a
_diffrn_radiation_wavelength 0.71073
_diffrn_reflns_av_R_equivalents 0.0503
_diffrn_reflns_av_sigmaI/netI 0.0416
_diffrn_reflns_limit_h_max 15
_diffrn_reflns_limit_h_min -16
_diffrn_reflns_limit_k_max 20
_diffrn_reflns_limit_k_min -19
_diffrn_reflns_limit_l_max 15
_diffrn_reflns_limit_l_min -15
_diffrn_reflns_number 17303
_diffrn_reflns_theta_full 26.00
_diffrn_reflns_theta_max 26.00
_diffrn_reflns_theta_min 3.10
_diffrn_standards_decay_% 0
_diffrn_standards_interval_time 0
_diffrn_standards_number 0
_exptl_absorpt_coefficient_mu 3.823
_exptl_absorpt_correction_T_max 0.737
_exptl_absorpt_correction_T_min 0.638
_exptl_absorpt_correction_type multi-scan
_exptl_absorpt_process_details '(SHELXTL; Bruker, 2001)'
_exptl_crystal_colour orange
_exptl_crystal_density_diffrn 1.795
_exptl_crystal_density_method 'not measured'
_exptl_crystal_description plate
_exptl_crystal_F_000 1288
_exptl_crystal_size_max 0.15
_exptl_crystal_size_mid 0.10
_exptl_crystal_size_min 0.08
_refine_diff_density_max 1.747
_refine_diff_density_min -0.925
_refine_ls_extinction_method none
_refine_ls_goodness_of_fit_ref 1.041
_refine_ls_hydrogen_treatment constr
_refine_ls_matrix_type full
_refine_ls_number_parameters 290
_refine_ls_number_reflns 4701
_refine_ls_number_restraints 0
_refine_ls_restrained_S_all 1.041
_refine_ls_R_factor_all 0.0538
_refine_ls_R_factor_gt 0.0416
_refine_ls_shift/su_max 0.000
_refine_ls_shift/su_mean 0.000
_refine_ls_structure_factor_coef Fsqd
_refine_ls_weighting_details 'calc w = 1/[\s^2^(Fo^2^)+(0.0378P)^2^+10.5236P] where P = (Fo^2^+2Fc^2^)/3'
_refine_ls_weighting_scheme calc
_refine_ls_wR_factor_gt 0.0945
_refine_ls_wR_factor_ref 0.1018
_reflns_number_gt 3924
_reflns_number_total 4701
_reflns_threshold_expression I>2\s(I)
_cod_data_source_file rz6122.cif
_cod_data_source_block I
_cod_depositor_comments
;
The following automatic conversions were performed:
'_symmetry_cell_setting' value 'Monoclinic' changed to 'monoclinic'
according to '/home/saulius/struct/CIF-dictionaries/cif_core.dic'
dictionary named 'cif_core.dic' version 2.4.1 from 2010-06-29.

Automatic conversion script
Id: cif_fix_enum 1527 2010-12-29 10:47:43Z saulius 

The following automatic conversions were performed:

'_symmetry_cell_setting' value 'Monoclinic' changed to 'monoclinic'
according to /home/saulius/struct/CIF-dictionaries/cif_core.dic
dictionary named 'cif_core.dic' version 2.4.1 from 2010-06-29.

Automatic conversion script
Id: cif_fix_values 1715 2011-07-08 13:25:40Z adriana 
;
_cod_original_sg_symbol_H-M 'P 21/c'
_cod_database_code 2207329
_cod_database_fobs_code 2207329

loop_
_symmetry_equiv_pos_as_xyz
'x, y, z'
'-x, y+1/2, -z+1/2'
'-x, -y, -z'
'x, -y-1/2, z-1/2'

loop_
_atom_site_label
_atom_site_fract_x
_atom_site_fract_y
_atom_site_fract_z
_atom_site_U_iso_or_equiv
_atom_site_adp_type
_atom_site_calc_flag
_atom_site_refinement_flags
_atom_site_occupancy
_atom_site_type_symbol
Pd1 0.37476(3) 0.00294(2) 0.36834(3) 0.02079(11) Uani d . 1 Pd
Se2 0.45340(4) 0.07504(3) 0.55752(4) 0.02376(13) Uani d . 1 Se
Se1 0.21198(4) 0.09146(3) 0.29532(4) 0.02807(14) Uani d . 1 Se
P1 0.29905(10) -0.07365(7) 0.20388(10) 0.0217(3) Uani d . 1 P
C11 0.1765(4) 0.1128(3) 0.4285(5) 0.0318(11) Uani d . 1 C
C12 0.1147(4) 0.0644(4) 0.4719(5) 0.0349(12) Uani d . 1 C
H12 0.0846 0.0127 0.4427 0.042 Uiso calc R 1 H
C13 0.1045(7) 0.1051(7) 0.5662(7) 0.073(3) Uani d . 1 C
H13 0.0656 0.0863 0.6139 0.087 Uiso calc R 1 H
C14 0.1582(7) 0.1746(7) 0.5785(6) 0.079(3) Uani d . 1 C
H14 0.1640 0.2139 0.6374 0.095 Uiso calc R 1 H
O1 0.2066(4) 0.1824(3) 0.4911(5) 0.0640(14) Uani d . 1 O
C111 0.2031(4) -0.1458(3) 0.2282(4) 0.0237(10) Uani d . 1 C
C112 0.1771(4) -0.1401(3) 0.3291(4) 0.0274(11) Uani d . 1 C
H112 0.2070 -0.0971 0.3832 0.033 Uiso calc R 1 H
C113 0.1081(4) -0.1967(3) 0.3507(5) 0.0354(12) Uani d . 1 C
H113 0.0915 -0.1925 0.4201 0.043 Uiso calc R 1 H
C114 0.0629(4) -0.2593(3) 0.2727(5) 0.0368(13) Uani d . 1 C
H114 0.0157 -0.2980 0.2884 0.044 Uiso calc R 1 H
C115 0.0868(5) -0.2650(4) 0.1716(5) 0.0414(14) Uani d . 1 C
H115 0.0548 -0.3073 0.1170 0.050 Uiso calc R 1 H
C116 0.1569(4) -0.2096(3) 0.1494(5) 0.0329(12) Uani d . 1 C
H116 0.1739 -0.2147 0.0804 0.040 Uiso calc R 1 H
C121 0.3893(4) -0.1391(3) 0.1582(4) 0.0269(10) Uani d . 1 C
C122 0.4389(4) -0.2060(3) 0.2272(5) 0.0338(12) Uani d . 1 C
H122 0.4217 -0.2190 0.2945 0.041 Uiso calc R 1 H
C123 0.5133(5) -0.2537(3) 0.1982(6) 0.0418(14) Uani d . 1 C
H123 0.5471 -0.2988 0.2462 0.050 Uiso calc R 1 H
C124 0.5388(5) -0.2367(4) 0.1010(6) 0.0477(16) Uani d . 1 C
H124 0.5895 -0.2700 0.0817 0.057 Uiso calc R 1 H
C125 0.4900(5) -0.1705(4) 0.0308(5) 0.0431(14) Uani d . 1 C
H125 0.5073 -0.1584 -0.0366 0.052 Uiso calc R 1 H
C126 0.4153(4) -0.1216(3) 0.0596(5) 0.0332(12) Uani d . 1 C
H126 0.3822 -0.0762 0.0118 0.040 Uiso calc R 1 H
C131 0.2271(4) -0.0136(3) 0.0740(4) 0.0269(10) Uani d . 1 C
C132 0.1266(4) -0.0355(4) -0.0086(5) 0.0345(12) Uani d . 1 C
H132 0.0921 -0.0850 -0.0006 0.041 Uiso calc R 1 H
C133 0.0769(5) 0.0159(4) -0.1033(5) 0.0483(16) Uani d . 1 C
H133 0.0077 0.0014 -0.1594 0.058 Uiso calc R 1 H
C134 0.1261(6) 0.0868(4) -0.1168(6) 0.0506(17) Uani d . 1 C
H134 0.0905 0.1216 -0.1813 0.061 Uiso calc R 1 H
C135 0.2271(6) 0.1078(4) -0.0371(6) 0.0494(16) Uani d . 1 C
H135 0.2625 0.1563 -0.0474 0.059 Uiso calc R 1 H
C136 0.2773(5) 0.0576(3) 0.0590(5) 0.0391(13) Uani d . 1 C
H136 0.3466 0.0723 0.1146 0.047 Uiso calc R 1 H
C21 0.3819(4) 0.0153(3) 0.6427(5) 0.0311(11) Uani d . 1 C
C22 0.3483(5) 0.0328(4) 0.7298(5) 0.0455(15) Uani d . 1 C
H22 0.3567 0.0837 0.7691 0.055 Uiso calc R 1 H
C23 0.2966(6) -0.0392(5) 0.7546(6) 0.0547(17) Uani d . 1 C
H23 0.2635 -0.0446 0.8120 0.066 Uiso calc R 1 H
C24 0.3044(6) -0.0958(4) 0.6819(7) 0.061(2) Uani d . 1 C
H24 0.2778 -0.1500 0.6793 0.073 Uiso calc R 1 H
O2 0.3563(4) -0.0660(2) 0.6098(4) 0.0459(10) Uani d . 1 O

loop_
_atom_site_aniso_label
_atom_site_aniso_U_11
_atom_site_aniso_U_22
_atom_site_aniso_U_33
_atom_site_aniso_U_12
_atom_site_aniso_U_13
_atom_site_aniso_U_23
Pd1 0.01984(19) 0.02059(19) 0.01961(19) 0.00004(13) 0.00418(15) -0.00194(13)
Se2 0.0230(2) 0.0220(2) 0.0226(3) 0.00181(18) 0.0036(2) -0.00239(18)
Se1 0.0258(3) 0.0282(3) 0.0277(3) 0.00639(19) 0.0065(2) 0.0014(2)
P1 0.0198(6) 0.0231(6) 0.0195(6) -0.0013(5) 0.0038(5) -0.0020(5)
C11 0.027(3) 0.029(3) 0.038(3) 0.009(2) 0.011(2) 0.001(2)
C12 0.031(3) 0.041(3) 0.038(3) 0.008(2) 0.019(2) 0.009(2)
C13 0.055(5) 0.117(8) 0.055(5) 0.040(5) 0.030(4) 0.028(5)
C14 0.068(5) 0.116(8) 0.042(4) 0.058(5) 0.003(4) -0.026(5)
O1 0.054(3) 0.056(3) 0.075(4) 0.010(2) 0.015(3) -0.021(3)
C111 0.022(2) 0.025(2) 0.020(2) 0.0014(19) 0.0022(19) 0.0016(19)
C112 0.028(3) 0.026(3) 0.025(3) 0.003(2) 0.006(2) 0.000(2)
C113 0.033(3) 0.039(3) 0.036(3) 0.008(2) 0.014(2) 0.011(2)
C114 0.029(3) 0.031(3) 0.053(4) 0.001(2) 0.017(3) 0.009(3)
C115 0.038(3) 0.035(3) 0.048(4) -0.016(2) 0.010(3) -0.010(3)
C116 0.035(3) 0.034(3) 0.029(3) -0.008(2) 0.010(2) -0.008(2)
C121 0.023(2) 0.025(2) 0.026(3) -0.0018(19) 0.001(2) -0.010(2)
C122 0.037(3) 0.025(3) 0.038(3) -0.003(2) 0.011(2) -0.007(2)
C123 0.040(3) 0.027(3) 0.053(4) 0.007(2) 0.010(3) -0.003(3)
C124 0.037(3) 0.041(3) 0.064(4) 0.004(3) 0.017(3) -0.023(3)
C125 0.039(3) 0.056(4) 0.039(3) 0.001(3) 0.020(3) -0.011(3)
C126 0.030(3) 0.039(3) 0.029(3) 0.000(2) 0.008(2) -0.005(2)
C131 0.028(3) 0.032(3) 0.022(2) 0.002(2) 0.011(2) 0.000(2)
C132 0.029(3) 0.046(3) 0.030(3) 0.002(2) 0.012(2) 0.001(2)
C133 0.031(3) 0.076(5) 0.031(3) 0.015(3) 0.001(3) 0.012(3)
C134 0.053(4) 0.063(4) 0.037(3) 0.027(3) 0.018(3) 0.024(3)
C135 0.062(4) 0.043(4) 0.043(4) 0.001(3) 0.019(3) 0.016(3)
C136 0.041(3) 0.037(3) 0.037(3) -0.004(3) 0.011(3) 0.006(2)
C21 0.024(2) 0.041(3) 0.025(3) 0.001(2) 0.005(2) 0.004(2)
C22 0.044(3) 0.050(4) 0.042(4) 0.009(3) 0.015(3) -0.008(3)
C23 0.056(4) 0.072(5) 0.037(3) 0.008(4) 0.020(3) 0.014(3)
C24 0.066(5) 0.043(4) 0.092(6) 0.002(3) 0.049(4) 0.017(4)
O2 0.057(3) 0.032(2) 0.061(3) -0.0012(19) 0.035(2) 0.0005(19)

loop_
_atom_type_symbol
_atom_type_description
_atom_type_scat_dispersion_real
_atom_type_scat_dispersion_imag
_atom_type_scat_source
C C 0.0033 0.0016 'International Tables Vol C Tables 4.2.6.8 and 6.1.1.4'
H H 0.0000 0.0000 'International Tables Vol C Tables 4.2.6.8 and 6.1.1.4'
O O 0.0106 0.0060 'International Tables Vol C Tables 4.2.6.8 and 6.1.1.4'
Se Se -0.0929 2.2259 'International Tables Vol C Tables 4.2.6.8 and 6.1.1.4'
Pd Pd -0.9988 1.0072 'International Tables Vol C Tables 4.2.6.8 and 6.1.1.4'
P P 0.1023 0.0942 'International Tables Vol C Tables 4.2.6.8 and 6.1.1.4'

loop_
_geom_angle_atom_site_label_1
_geom_angle_atom_site_label_2
_geom_angle_atom_site_label_3
_geom_angle_site_symmetry_1
_geom_angle_site_symmetry_3
_geom_angle
_geom_angle_publ_flag
P1 Pd1 Se2 . 3_656 95.23(4) yes
P1 Pd1 Se1 . . 87.57(4) yes
Se2 Pd1 Se1 3_656 . 175.18(2) yes
P1 Pd1 Se2 . . 174.50(4) yes
Se2 Pd1 Se2 3_656 . 83.28(3) yes
Se1 Pd1 Se2 . . 94.29(3) yes
C21 Se2 Pd1 . 3_656 95.21(16) no
C21 Se2 Pd1 . . 98.37(16) no
Pd1 Se2 Pd1 3_656 . 96.72(3) yes
C11 Se1 Pd1 . . 104.01(16) no
C131 P1 C111 . . 108.8(2) no
C131 P1 C121 . . 103.9(2) no
C111 P1 C121 . . 102.9(2) no
C131 P1 Pd1 . . 113.55(17) no
C111 P1 Pd1 . . 108.73(16) no
C121 P1 Pd1 . . 118.14(16) no
O1 C11 C12 . . 111.2(5) no
O1 C11 Se1 . . 122.5(4) no
C12 C11 Se1 . . 126.2(4) no
C11 C12 C13 . . 106.9(6) no
C11 C12 H12 . . 126.5 no
C13 C12 H12 . . 126.5 no
C14 C13 C12 . . 107.9(7) no
C14 C13 H13 . . 126.1 no
C12 C13 H13 . . 126.1 no
C13 C14 O1 . . 110.6(6) no
C13 C14 H14 . . 124.7 no
O1 C14 H14 . . 124.7 no
C11 O1 C14 . . 103.4(6) no
C112 C111 C116 . . 118.5(4) no
C112 C111 P1 . . 119.9(4) no
C116 C111 P1 . . 121.6(4) no
C113 C112 C111 . . 120.3(5) no
C113 C112 H112 . . 119.9 no
C111 C112 H112 . . 119.9 no
C114 C113 C112 . . 120.8(5) no
C114 C113 H113 . . 119.6 no
C112 C113 H113 . . 119.6 no
C115 C114 C113 . . 119.5(5) no
C115 C114 H114 . . 120.3 no
C113 C114 H114 . . 120.3 no
C114 C115 C116 . . 120.4(5) no
C114 C115 H115 . . 119.8 no
C116 C115 H115 . . 119.8 no
C115 C116 C111 . . 120.5(5) no
C115 C116 H116 . . 119.8 no
C111 C116 H116 . . 119.8 no
C126 C121 C122 . . 118.9(5) no
C126 C121 P1 . . 121.8(4) no
C122 C121 P1 . . 119.2(4) no
C123 C122 C121 . . 120.3(5) no
C123 C122 H122 . . 119.9 no
C121 C122 H122 . . 119.9 no
C124 C123 C122 . . 121.0(5) no
C124 C123 H123 . . 119.5 no
C122 C123 H123 . . 119.5 no
C123 C124 C125 . . 119.7(5) no
C123 C124 H124 . . 120.2 no
C125 C124 H124 . . 120.2 no
C124 C125 C126 . . 119.9(6) no
C124 C125 H125 . . 120.0 no
C126 C125 H125 . . 120.0 no
C121 C126 C125 . . 120.3(5) no
C121 C126 H126 . . 119.8 no
C125 C126 H126 . . 119.8 no
C136 C131 C132 . . 119.4(5) no
C136 C131 P1 . . 116.8(4) no
C132 C131 P1 . . 123.8(4) no
C131 C132 C133 . . 119.3(6) no
C131 C132 H132 . . 120.4 no
C133 C132 H132 . . 120.4 no
C134 C133 C132 . . 121.1(6) no
C134 C133 H133 . . 119.5 no
C132 C133 H133 . . 119.5 no
C133 C134 C135 . . 120.0(6) no
C133 C134 H134 . . 120.0 no
C135 C134 H134 . . 120.0 no
C134 C135 C136 . . 119.6(6) no
C134 C135 H135 . . 120.2 no
C136 C135 H135 . . 120.2 no
C131 C136 C135 . . 120.6(6) no
C131 C136 H136 . . 119.7 no
C135 C136 H136 . . 119.7 no
C22 C21 O2 . . 109.1(5) no
C22 C21 Se2 . . 134.3(5) no
O2 C21 Se2 . . 116.5(4) no
C21 C22 C23 . . 107.8(6) no
C21 C22 H22 . . 126.1 no
C23 C22 H22 . . 126.1 no
C24 C23 C22 . . 106.3(6) no
C24 C23 H23 . . 126.8 no
C22 C23 H23 . . 126.8 no
C23 C24 O2 . . 110.9(6) no
C23 C24 H24 . . 124.6 no
O2 C24 H24 . . 124.6 no
C24 O2 C21 . . 106.0(5) no

loop_
_geom_bond_atom_site_label_1
_geom_bond_atom_site_label_2
_geom_bond_site_symmetry_2
_geom_bond_distance
_geom_bond_publ_flag
Pd1 P1 . 2.2771(13) yes
Pd1 Se2 3_656 2.4568(8) yes
Pd1 Se1 . 2.4623(8) yes
Pd1 Se2 . 2.4729(8) yes
Se2 C21 . 1.900(5) no
Se2 Pd1 3_656 2.4568(8) no
Se1 C11 . 1.877(5) no
P1 C131 . 1.820(5) no
P1 C111 . 1.822(5) no
P1 C121 . 1.822(5) no
C11 O1 . 1.352(7) no
C11 C12 . 1.366(7) no
C12 C13 . 1.380(10) no
C12 H12 . 0.9500 no
C13 C14 . 1.318(13) no
C13 H13 . 0.9500 no
C14 O1 . 1.428(10) no
C14 H14 . 0.9500 no
C111 C112 . 1.395(7) no
C111 C116 . 1.404(7) no
C112 C113 . 1.383(7) no
C112 H112 . 0.9500 no
C113 C114 . 1.382(8) no
C113 H113 . 0.9500 no
C114 C115 . 1.382(8) no
C114 H114 . 0.9500 no
C115 C116 . 1.383(7) no
C115 H115 . 0.9500 no
C116 H116 . 0.9500 no
C121 C126 . 1.394(7) no
C121 C122 . 1.395(7) no
C122 C123 . 1.387(8) no
C122 H122 . 0.9500 no
C123 C124 . 1.372(9) no
C123 H123 . 0.9500 no
C124 C125 . 1.389(9) no
C124 H124 . 0.9500 no
C125 C126 . 1.400(8) no
C125 H125 . 0.9500 no
C126 H126 . 0.9500 no
C131 C136 . 1.381(7) no
C131 C132 . 1.388(7) no
C132 C133 . 1.392(8) no
C132 H132 . 0.9500 no
C133 C134 . 1.366(9) no
C133 H133 . 0.9500 no
C134 C135 . 1.376(10) no
C134 H134 . 0.9500 no
C135 C136 . 1.393(8) no
C135 H135 . 0.9500 no
C136 H136 . 0.9500 no
C21 C22 . 1.319(8) no
C21 O2 . 1.397(7) no
C22 C23 . 1.445(10) no
C22 H22 . 0.9500 no
C23 C24 . 1.315(10) no
C23 H23 . 0.9500 no
C24 O2 . 1.379(8) no
C24 H24 . 0.9500 no

loop_
_geom_torsion_atom_site_label_1
_geom_torsion_atom_site_label_2
_geom_torsion_atom_site_label_3
_geom_torsion_atom_site_label_4
_geom_torsion_site_symmetry_1
_geom_torsion_site_symmetry_4
_geom_torsion
_geom_torsion_publ_flag
Se2 Pd1 Se2 C21 3_656 . -96.30(16) no
Se1 Pd1 Se2 C21 . . 87.88(16) no
Se2 Pd1 Se2 Pd1 3_656 3_656 0.0 no
Se1 Pd1 Se2 Pd1 . 3_656 -175.82(2) no
P1 Pd1 Se1 C11 . . 137.63(17) no
Se2 Pd1 Se1 C11 . . -37.19(17) no
Se2 Pd1 P1 C131 3_656 . -138.78(17) no
Se1 Pd1 P1 C131 . . 37.28(17) no
Se2 Pd1 P1 C111 3_656 . 99.89(16) no
Se1 Pd1 P1 C111 . . -84.05(16) no
Se2 Pd1 P1 C121 3_656 . -16.8(2) no
Se1 Pd1 P1 C121 . . 159.3(2) no
Pd1 Se1 C11 O1 . . 98.6(4) no
Pd1 Se1 C11 C12 . . -84.6(5) no
O1 C11 C12 C13 . . 0.2(7) no
Se1 C11 C12 C13 . . -176.9(4) no
C11 C12 C13 C14 . . -0.2(8) no
C12 C13 C14 O1 . . 0.1(8) no
C12 C11 O1 C14 . . -0.2(6) no
Se1 C11 O1 C14 . . 177.0(4) no
C13 C14 O1 C11 . . 0.1(7) no
C131 P1 C111 C112 . . -116.2(4) no
C121 P1 C111 C112 . . 134.0(4) no
Pd1 P1 C111 C112 . . 7.9(4) no
C131 P1 C111 C116 . . 66.0(5) no
C121 P1 C111 C116 . . -43.7(5) no
Pd1 P1 C111 C116 . . -169.8(4) no
C116 C111 C112 C113 . . 0.6(7) no
P1 C111 C112 C113 . . -177.2(4) no
C111 C112 C113 C114 . . -0.6(8) no
C112 C113 C114 C115 . . -0.3(8) no
C113 C114 C115 C116 . . 1.2(9) no
C114 C115 C116 C111 . . -1.2(9) no
C112 C111 C116 C115 . . 0.3(8) no
P1 C111 C116 C115 . . 178.1(4) no
C131 P1 C121 C126 . . 18.2(5) no
C111 P1 C121 C126 . . 131.6(4) no
Pd1 P1 C121 C126 . . -108.6(4) no
C131 P1 C121 C122 . . -165.7(4) no
C111 P1 C121 C122 . . -52.2(4) no
Pd1 P1 C121 C122 . . 67.5(4) no
C126 C121 C122 C123 . . 0.3(8) no
P1 C121 C122 C123 . . -175.9(4) no
C121 C122 C123 C124 . . -0.6(8) no
C122 C123 C124 C125 . . 0.4(9) no
C123 C124 C125 C126 . . 0.0(9) no
C122 C121 C126 C125 . . 0.1(8) no
P1 C121 C126 C125 . . 176.2(4) no
C124 C125 C126 C121 . . -0.2(9) no
C111 P1 C131 C136 . . 163.5(4) no
C121 P1 C131 C136 . . -87.3(4) no
Pd1 P1 C131 C136 . . 42.3(4) no
C111 P1 C131 C132 . . -16.5(5) no
C121 P1 C131 C132 . . 92.6(5) no
Pd1 P1 C131 C132 . . -137.7(4) no
C136 C131 C132 C133 . . -1.8(8) no
P1 C131 C132 C133 . . 178.2(4) no
C131 C132 C133 C134 . . 0.8(9) no
C132 C133 C134 C135 . . 1.0(10) no
C133 C134 C135 C136 . . -1.8(10) no
C132 C131 C136 C135 . . 1.0(8) no
P1 C131 C136 C135 . . -179.0(5) no
C134 C135 C136 C131 . . 0.8(10) no
Pd1 Se2 C21 C22 3_656 . 112.6(6) no
Pd1 Se2 C21 C22 . . -149.8(6) no
Pd1 Se2 C21 O2 3_656 . -67.7(4) no
Pd1 Se2 C21 O2 . . 29.9(4) no
O2 C21 C22 C23 . . -1.0(7) no
Se2 C21 C22 C23 . . 178.7(5) no
C21 C22 C23 C24 . . 1.1(8) no
C22 C23 C24 O2 . . -0.8(8) no
C23 C24 O2 C21 . . 0.2(8) no
C22 C21 O2 C24 . . 0.6(7) no
Se2 C21 O2 C24 . . -179.2(4) no
